data_4107562
loop_
_publ_author_name
'Jenkins Y. K. Tsang'
'Miriam S. A. Buschhaus'
'Peter M. Graham'
'Christopher J. Semiao'
'Scott P. Semproni'
'Simon J. Kim'
'Peter Legzdins'

_publ_section_title
;
 Facile and Selective Aliphatic C-H Bond Activation at Ambient
 Temperatures Initiated by Cp*W(NO)(CH2CMe3)(\h3-CH2CHCHMe)
;
_journal_name_full 'Journal of the American Chemical Society'
_journal_page_first 3652
_journal_page_last 3663
_journal_paper_doi 10.1021/ja710606v
_journal_volume 130
_journal_year 2008
_chemical_formula_moiety 'C19 H31 N O2 W'
_chemical_formula_sum 'C19 H31 N O2 W'
_chemical_formula_weight 489.30
_chemical_name_systematic
;
 ?
;
_space_group_IT_number 14
_symmetry_cell_setting monoclinic
_symmetry_space_group_name_Hall '-P 2yn'
_symmetry_space_group_name_H-M 'P 1 21/n 1'
_atom_sites_solution_hydrogens geom
_atom_sites_solution_primary direct
_atom_sites_solution_secondary difmap
_audit_creation_method SHELXL-97
_cell_angle_alpha 90.00
_cell_angle_beta 107.809(4)
_cell_angle_gamma 90.00
_cell_formula_units_Z 4
_cell_length_a 9.2125(8)
_cell_length_b 14.4236(12)
_cell_length_c 14.8434(3)
_cell_measurement_temperature 173(2)
_cell_measurement_theta_max 28.0
_cell_measurement_theta_min 2.0
_cell_volume 1877.8(2)
_computing_structure_refinement 'SHELXL-97 (Sheldrick, 1997)'
_diffrn_ambient_temperature 173(2)
_diffrn_measured_fraction_theta_full 0.995
_diffrn_measured_fraction_theta_max 0.995
_diffrn_radiation_monochromator graphite
_diffrn_radiation_source 'fine-focus sealed tube'
_diffrn_radiation_type MoK\a
_diffrn_radiation_wavelength 0.71073
_diffrn_reflns_av_R_equivalents 0.0462
_diffrn_reflns_av_sigmaI/netI 0.0392
_diffrn_reflns_limit_h_max 12
_diffrn_reflns_limit_h_min -12
_diffrn_reflns_limit_k_max 19
_diffrn_reflns_limit_k_min -18
_diffrn_reflns_limit_l_max 19
_diffrn_reflns_limit_l_min -19
_diffrn_reflns_number 19800
_diffrn_reflns_theta_full 27.97
_diffrn_reflns_theta_max 27.97
_diffrn_reflns_theta_min 2.02
_exptl_absorpt_coefficient_mu 6.161
_exptl_absorpt_correction_T_max 0.540
_exptl_absorpt_correction_T_min 0.190
_exptl_absorpt_correction_type multi-scan
_exptl_crystal_colour orange
_exptl_crystal_density_diffrn 1.731
_exptl_crystal_description plate
_exptl_crystal_F_000 968
_exptl_crystal_size_max 0.5
_exptl_crystal_size_mid 0.5
_exptl_crystal_size_min 0.1
_refine_diff_density_max 1.625
_refine_diff_density_min -1.802
_refine_diff_density_rms 0.176
_refine_ls_extinction_method none
_refine_ls_goodness_of_fit_ref 1.059
_refine_ls_hydrogen_treatment mixed
_refine_ls_matrix_type full
_refine_ls_number_parameters 231
_refine_ls_number_reflns 4493
_refine_ls_number_restraints 0
_refine_ls_restrained_S_all 1.059
_refine_ls_R_factor_all 0.0309
_refine_ls_R_factor_gt 0.0256
_refine_ls_shift/su_max 0.002
_refine_ls_shift/su_mean 0.000
_refine_ls_structure_factor_coef Fsqd
_refine_ls_weighting_details 'calc w=1/[\s^2^(Fo^2^)+(0.0360P)^2^+0.8974P] where P=(Fo^2^+2Fc^2^)/3'
_refine_ls_weighting_scheme calc
_refine_ls_wR_factor_gt 0.0665
_refine_ls_wR_factor_ref 0.0694
_reflns_number_gt 3933
_reflns_number_total 4493
_reflns_threshold_expression >2sigma(I)
_cod_data_source_file ja710606v-file005.cif
_cod_data_source_block pl337
_cod_database_code 4107562

loop_
_symmetry_equiv_pos_as_xyz
'x, y, z'
'-x+1/2, y+1/2, -z+1/2'
'-x, -y, -z'
'x-1/2, -y-1/2, z-1/2'

loop_
_atom_site_label
_atom_site_type_symbol
_atom_site_fract_x
_atom_site_fract_y
_atom_site_fract_z
_atom_site_U_iso_or_equiv
_atom_site_adp_type
_atom_site_occupancy
_atom_site_symmetry_multiplicity
_atom_site_calc_flag
_atom_site_refinement_flags
C1 C 0.9047(5) 0.2127(3) 0.3003(4) 0.0319(10) Uani 1 1 d .
C2 C 0.8053(4) 0.1586(2) 0.3387(3) 0.0254(8) Uani 1 1 d .
C3 C 0.7473(5) 0.2001(2) 0.4027(3) 0.0236(8) Uani 1 1 d .
C4 C 0.6088(4) 0.1679(3) 0.4250(3) 0.0258(8) Uani 1 1 d .
H4A H 0.6112 0.1900 0.4886 0.031 Uiso 1 1 calc R
H4B H 0.6056 0.0993 0.4251 0.031 Uiso 1 1 calc R
C5 C 0.4641(4) 0.2067(2) 0.3487(3) 0.0182(7) Uani 1 1 d .
C6 C 0.3407(5) 0.2328(3) 0.3935(3) 0.0287(8) Uani 1 1 d .
H6A H 0.2460 0.2473 0.3421 0.034 Uiso 1 1 calc R
H6B H 0.3197 0.1780 0.4277 0.034 Uiso 1 1 calc R
C7 C 0.3773(5) 0.3144(3) 0.4618(3) 0.0352(9) Uani 1 1 d .
H7A H 0.4776 0.3050 0.5085 0.053 Uiso 1 1 calc R
H7B H 0.2997 0.3189 0.4944 0.053 Uiso 1 1 calc R
H7C H 0.3782 0.3717 0.4266 0.053 Uiso 1 1 calc R
C8 C 0.4016(4) 0.1319(3) 0.2734(3) 0.0255(8) Uani 1 1 d .
H8A H 0.4872 0.1066 0.2539 0.031 Uiso 1 1 calc R
H8B H 0.3598 0.0807 0.3024 0.031 Uiso 1 1 calc R
C9 C 0.2780(5) 0.1650(3) 0.1855(3) 0.0372(10) Uani 1 1 d .
H9A H 0.1858 0.1804 0.2021 0.056 Uiso 1 1 calc R
H9B H 0.2549 0.1157 0.1377 0.056 Uiso 1 1 calc R
H9C H 0.3138 0.2201 0.1600 0.056 Uiso 1 1 calc R
C10 C 0.6965(4) 0.4500(2) 0.3040(2) 0.0199(7) Uani 1 1 d .
C11 C 0.5900(4) 0.4380(2) 0.2119(3) 0.0204(7) Uani 1 1 d .
C12 C 0.6736(4) 0.4100(2) 0.1505(2) 0.0201(7) Uani 1 1 d .
C13 C 0.8281(4) 0.4009(2) 0.2054(2) 0.0185(7) Uani 1 1 d .
C14 C 0.8425(4) 0.4275(2) 0.3003(2) 0.0199(7) Uani 1 1 d .
C15 C 0.6585(5) 0.4836(3) 0.3900(3) 0.0350(10) Uani 1 1 d .
H15A H 0.7319 0.4579 0.4470 0.052 Uiso 1 1 calc R
H15B H 0.5554 0.4633 0.3866 0.052 Uiso 1 1 calc R
H15C H 0.6635 0.5514 0.3925 0.052 Uiso 1 1 calc R
C16 C 0.4228(4) 0.4583(3) 0.1866(3) 0.0314(9) Uani 1 1 d .
H16A H 0.4063 0.5253 0.1796 0.047 Uiso 1 1 calc R
H16B H 0.3836 0.4352 0.2368 0.047 Uiso 1 1 calc R
H16C H 0.3692 0.4274 0.1268 0.047 Uiso 1 1 calc R
C17 C 0.6124(5) 0.3962(3) 0.0455(2) 0.0293(9) Uani 1 1 d .
H17A H 0.6427 0.4485 0.0131 0.044 Uiso 1 1 calc R
H17B H 0.5009 0.3923 0.0265 0.044 Uiso 1 1 calc R
H17C H 0.6536 0.3386 0.0281 0.044 Uiso 1 1 calc R
C18 C 0.9561(4) 0.3782(3) 0.1658(3) 0.0269(8) Uani 1 1 d .
H18A H 0.9217 0.3313 0.1160 0.040 Uiso 1 1 calc R
H18B H 1.0432 0.3540 0.2164 0.040 Uiso 1 1 calc R
H18C H 0.9868 0.4343 0.1392 0.040 Uiso 1 1 calc R
C19 C 0.9891(5) 0.4375(3) 0.3798(3) 0.0308(9) Uani 1 1 d .
H19A H 1.0130 0.5035 0.3918 0.046 Uiso 1 1 calc R
H19B H 1.0718 0.4071 0.3623 0.046 Uiso 1 1 calc R
H19C H 0.9782 0.4085 0.4371 0.046 Uiso 1 1 calc R
N1 N 0.6133(4) 0.21444(18) 0.1590(2) 0.0226(7) Uani 1 1 d .
O1 O 0.5686(4) 0.1715(2) 0.0840(2) 0.0397(8) Uani 1 1 d .
O2 O 0.5078(3) 0.28734(14) 0.30945(18) 0.0179(5) Uani 1 1 d .
W1 W 0.684279(15) 0.289347(8) 0.256429(9) 0.01426(6) Uani 1 1 d .
H3 H 0.813(5) 0.251(3) 0.442(3) 0.023(10) Uiso 1 1 d .
H1A H 0.972(5) 0.241(3) 0.340(3) 0.028(12) Uiso 1 1 d .
H2 H 0.764(5) 0.097(3) 0.314(3) 0.036(12) Uiso 1 1 d .
H1B H 0.932(6) 0.184(4) 0.255(4) 0.043(14) Uiso 1 1 d .

loop_
_atom_site_aniso_label
_atom_site_aniso_U_11
_atom_site_aniso_U_22
_atom_site_aniso_U_33
_atom_site_aniso_U_23
_atom_site_aniso_U_13
_atom_site_aniso_U_12
C1 0.021(2) 0.024(2) 0.052(3) 0.0053(18) 0.013(2) 0.0069(16)
C2 0.0199(19) 0.0198(17) 0.036(2) 0.0053(14) 0.0075(17) 0.0073(15)
C3 0.0197(19) 0.0228(17) 0.0236(19) 0.0060(14) -0.0003(17) 0.0028(15)
C4 0.026(2) 0.0260(18) 0.0257(18) 0.0084(14) 0.0084(17) 0.0026(16)
C5 0.0162(17) 0.0206(16) 0.0204(17) 0.0027(12) 0.0094(15) -0.0018(13)
C6 0.024(2) 0.036(2) 0.031(2) -0.0006(16) 0.0151(18) -0.0019(17)
C7 0.036(2) 0.039(2) 0.038(2) -0.0044(18) 0.022(2) 0.000(2)
C8 0.0192(18) 0.0245(17) 0.034(2) -0.0037(15) 0.0101(17) -0.0059(15)
C9 0.022(2) 0.047(2) 0.038(2) -0.0121(19) 0.0026(19) -0.0027(19)
C10 0.0262(19) 0.0127(14) 0.0231(17) -0.0006(12) 0.0110(15) -0.0009(14)
C11 0.0205(17) 0.0135(14) 0.0280(18) 0.0034(13) 0.0087(15) 0.0030(14)
C12 0.028(2) 0.0150(15) 0.0168(16) 0.0019(12) 0.0068(15) -0.0036(14)
C13 0.0205(18) 0.0154(15) 0.0201(16) 0.0021(12) 0.0071(15) -0.0051(13)
C14 0.0216(18) 0.0143(15) 0.0206(17) 0.0007(12) 0.0019(15) -0.0033(13)
C15 0.052(3) 0.0286(19) 0.034(2) -0.0096(16) 0.028(2) -0.0049(19)
C16 0.0211(19) 0.0265(19) 0.049(2) 0.0081(17) 0.0140(18) 0.0075(16)
C17 0.036(2) 0.0301(19) 0.0179(17) 0.0028(14) 0.0025(17) -0.0034(17)
C18 0.0224(19) 0.0291(19) 0.035(2) 0.0019(15) 0.0171(17) 0.0013(16)
C19 0.029(2) 0.0301(19) 0.0255(19) 0.0021(15) -0.0026(18) -0.0075(17)
N1 0.0282(19) 0.0202(15) 0.0232(16) -0.0023(10) 0.0135(15) -0.0019(12)
O1 0.061(2) 0.0316(15) 0.0271(15) -0.0145(12) 0.0148(15) -0.0123(16)
O2 0.0199(13) 0.0166(11) 0.0193(12) 0.0020(8) 0.0090(11) 0.0009(9)
W1 0.01393(9) 0.01334(8) 0.01668(9) -0.00058(4) 0.00642(7) 0.00054(5)

loop_
_atom_type_symbol
_atom_type_description
_atom_type_scat_dispersion_real
_atom_type_scat_dispersion_imag
_atom_type_scat_source
C C 0.0033 0.0016 'International Tables Vol C Tables 4.2.6.8 and 6.1.1.4'
H H 0.0000 0.0000 'International Tables Vol C Tables 4.2.6.8 and 6.1.1.4'
N N 0.0061 0.0033 'International Tables Vol C Tables 4.2.6.8 and 6.1.1.4'
O O 0.0106 0.0060 'International Tables Vol C Tables 4.2.6.8 and 6.1.1.4'
W W -0.8490 6.8722 'International Tables Vol C Tables 4.2.6.8 and 6.1.1.4'

loop_
_geom_angle_atom_site_label_1
_geom_angle_atom_site_label_2
_geom_angle_atom_site_label_3
_geom_angle
C2 C1 W1 75.7(2)
C3 C2 C1 117.9(4)
C3 C2 W1 77.5(2)
C1 C2 W1 67.5(2)
C2 C3 C4 124.3(4)
C2 C3 W1 69.4(2)
C4 C3 W1 112.1(2)
C3 C4 C5 109.0(3)
O2 C5 C6 108.7(3)
O2 C5 C8 111.7(3)
C6 C5 C8 109.1(3)
O2 C5 C4 107.8(3)
C6 C5 C4 110.8(3)
C8 C5 C4 108.8(3)
C7 C6 C5 115.9(3)
C9 C8 C5 114.9(3)
C14 C10 C11 108.7(3)
C14 C10 C15 125.7(3)
C11 C10 C15 125.6(3)
C14 C10 W1 74.11(19)
C11 C10 W1 69.36(18)
C15 C10 W1 123.8(2)
C12 C11 C10 107.5(3)
C12 C11 C16 127.8(3)
C10 C11 C16 124.6(3)
C12 C11 W1 72.08(19)
C10 C11 W1 75.65(19)
C16 C11 W1 121.0(2)
C13 C12 C11 107.8(3)
C13 C12 C17 125.3(3)
C11 C12 C17 126.8(4)
C13 C12 W1 73.42(18)
C11 C12 W1 72.47(19)
C17 C12 W1 121.8(2)
C12 C13 C14 108.4(3)
C12 C13 C18 124.5(3)
C14 C13 C18 126.6(3)
C12 C13 W1 71.44(19)
C14 C13 W1 75.9(2)
C18 C13 W1 124.2(2)
C10 C14 C13 107.5(3)
C10 C14 C19 126.2(3)
C13 C14 C19 126.1(4)
C10 C14 W1 72.33(19)
C13 C14 W1 69.46(18)
C19 C14 W1 127.4(2)
O1 N1 W1 171.4(3)
C5 O2 W1 122.6(2)
N1 W1 O2 99.83(13)
N1 W1 C1 90.68(18)
O2 W1 C1 130.71(14)
N1 W1 C12 88.64(13)
O2 W1 C12 113.75(11)
C1 W1 C12 114.52(15)
N1 W1 C11 108.58(13)
O2 W1 C11 81.30(11)
C1 W1 C11 140.03(14)
C12 W1 C11 35.46(12)
N1 W1 C2 86.08(14)
O2 W1 C2 95.60(12)
C1 W1 C2 36.86(14)
C12 W1 C2 150.66(14)
C11 W1 C2 165.31(14)
N1 W1 C13 105.02(13)
O2 W1 C13 137.57(10)
C1 W1 C13 83.15(14)
C12 W1 C13 35.15(12)
C11 W1 C13 58.48(12)
C2 W1 C13 119.66(13)
N1 W1 C10 143.18(13)
O2 W1 C10 82.54(10)
C1 W1 C10 115.72(15)
C12 W1 C10 57.89(11)
C11 W1 C10 34.99(12)
C2 W1 C10 130.51(13)
C13 W1 C10 57.15(12)
N1 W1 C14 139.64(13)
O2 W1 C14 113.33(11)
C1 W1 C14 84.87(14)
C12 W1 C14 57.79(11)
C11 W1 C14 57.60(12)
C2 W1 C14 111.71(13)
C13 W1 C14 34.61(12)
C10 W1 C14 33.56(12)
N1 W1 C3 109.54(13)
O2 W1 C3 69.19(12)
C1 W1 C3 61.95(16)
C12 W1 C3 161.14(13)
C11 W1 C3 134.84(13)
C2 W1 C3 33.10(13)
C13 W1 C3 130.11(13)
C10 W1 C3 105.61(12)
C14 W1 C3 103.53(12)

loop_
_geom_bond_atom_site_label_1
_geom_bond_atom_site_label_2
_geom_bond_distance
C1 C2 1.447(6)
C1 W1 2.227(4)
C2 C3 1.363(6)
C2 W1 2.336(3)
C3 C4 1.488(5)
C3 W1 2.437(4)
C4 C5 1.565(5)
C5 O2 1.413(4)
C5 C6 1.529(5)
C5 C8 1.534(5)
C6 C7 1.521(6)
C8 C9 1.522(6)
C10 C14 1.401(5)
C10 C11 1.429(5)
C10 C15 1.503(5)
C10 W1 2.414(3)
C11 C12 1.419(5)
C11 C16 1.498(5)
C11 W1 2.332(3)
C12 C13 1.413(5)
C12 C17 1.501(5)
C12 W1 2.327(3)
C13 C14 1.427(5)
C13 C18 1.506(5)
C13 W1 2.353(3)
C14 C19 1.505(5)
C14 W1 2.437(3)
N1 O1 1.230(4)
N1 W1 1.763(3)
O2 W1 2.012(3)

loop_
_geom_torsion_atom_site_label_1
_geom_torsion_atom_site_label_2
_geom_torsion_atom_site_label_3
_geom_torsion_atom_site_label_4
_geom_torsion
W1 C1 C2 C3 -61.0(4)
C1 C2 C3 C4 159.2(4)
W1 C2 C3 C4 103.3(3)
C1 C2 C3 W1 55.9(3)
C2 C3 C4 C5 -82.4(4)
W1 C3 C4 C5 -3.0(4)
C3 C4 C5 O2 -24.3(4)
C3 C4 C5 C6 -143.1(3)
C3 C4 C5 C8 97.0(4)
O2 C5 C6 C7 -51.2(5)
C8 C5 C6 C7 -173.1(3)
C4 C5 C6 C7 67.1(4)
O2 C5 C8 C9 -50.7(4)
C6 C5 C8 C9 69.4(4)
C4 C5 C8 C9 -169.6(3)
C14 C10 C11 C12 -1.4(4)
C15 C10 C11 C12 177.0(3)
W1 C10 C11 C12 -65.6(2)
C14 C10 C11 C16 -177.9(3)
C15 C10 C11 C16 0.6(5)
W1 C10 C11 C16 118.0(3)
C14 C10 C11 W1 64.1(2)
C15 C10 C11 W1 -117.4(3)
C10 C11 C12 C13 2.6(4)
C16 C11 C12 C13 178.8(3)
W1 C11 C12 C13 -65.4(2)
C10 C11 C12 C17 -175.0(3)
C16 C11 C12 C17 1.2(6)
W1 C11 C12 C17 117.0(3)
C10 C11 C12 W1 68.0(2)
C16 C11 C12 W1 -115.7(4)
C11 C12 C13 C14 -2.7(4)
C17 C12 C13 C14 174.9(3)
W1 C12 C13 C14 -67.5(2)
C11 C12 C13 C18 -176.0(3)
C17 C12 C13 C18 1.7(5)
W1 C12 C13 C18 119.2(3)
C11 C12 C13 W1 64.8(2)
C17 C12 C13 W1 -117.6(3)
C11 C10 C14 C13 -0.2(4)
C15 C10 C14 C13 -178.7(3)
W1 C10 C14 C13 60.9(2)
C11 C10 C14 C19 175.0(3)
C15 C10 C14 C19 -3.4(6)
W1 C10 C14 C19 -123.9(3)
C11 C10 C14 W1 -61.1(2)
C15 C10 C14 W1 120.5(3)
C12 C13 C14 C10 1.8(4)
C18 C13 C14 C10 174.9(3)
W1 C13 C14 C10 -62.7(2)
C12 C13 C14 C19 -173.4(3)
C18 C13 C14 C19 -0.4(5)
W1 C13 C14 C19 122.0(3)
C12 C13 C14 W1 64.6(2)
C18 C13 C14 W1 -122.4(3)
C6 C5 O2 W1 172.6(2)
C8 C5 O2 W1 -67.0(4)
C4 C5 O2 W1 52.5(3)
O1 N1 W1 O2 128(2)
O1 N1 W1 C1 -100(2)
O1 N1 W1 C12 14(2)
O1 N1 W1 C11 44(2)
O1 N1 W1 C2 -137(2)
O1 N1 W1 C13 -17(2)
O1 N1 W1 C10 38(2)
O1 N1 W1 C14 -17(2)
O1 N1 W1 C3 -160(2)
C5 O2 W1 N1 65.9(3)
C5 O2 W1 C1 -33.6(3)
C5 O2 W1 C12 158.7(2)
C5 O2 W1 C11 173.4(3)
C5 O2 W1 C2 -21.1(3)
C5 O2 W1 C13 -168.7(2)
C5 O2 W1 C10 -151.3(3)
C5 O2 W1 C14 -137.7(3)
C5 O2 W1 C3 -41.4(3)
C2 C1 W1 N1 -82.5(3)
C2 C1 W1 O2 21.1(4)
C2 C1 W1 C12 -171.4(2)
C2 C1 W1 C11 156.8(2)
C2 C1 W1 C13 172.4(3)
C2 C1 W1 C10 124.0(2)
C2 C1 W1 C14 137.6(3)
C2 C1 W1 C3 29.3(2)
C13 C12 W1 N1 -119.0(2)
C11 C12 W1 N1 125.6(2)
C17 C12 W1 N1 2.7(3)
C13 C12 W1 O2 140.90(19)
C11 C12 W1 O2 25.5(2)
C17 C12 W1 O2 -97.4(3)
C13 C12 W1 C1 -28.8(3)
C11 C12 W1 C1 -144.2(2)
C17 C12 W1 C1 92.8(3)
C13 C12 W1 C11 115.4(3)
C17 C12 W1 C11 -122.9(4)
C13 C12 W1 C2 -39.4(3)
C11 C12 W1 C2 -154.8(3)
C17 C12 W1 C2 82.2(4)
C11 C12 W1 C13 -115.4(3)
C17 C12 W1 C13 121.7(4)
C13 C12 W1 C10 77.2(2)
C11 C12 W1 C10 -38.2(2)
C17 C12 W1 C10 -161.1(4)
C13 C12 W1 C14 37.4(2)
C11 C12 W1 C14 -78.0(2)
C17 C12 W1 C14 159.0(4)
C13 C12 W1 C3 45.9(5)
C11 C12 W1 C3 -69.5(5)
C17 C12 W1 C3 167.6(4)
C12 C11 W1 N1 -59.0(2)
C10 C11 W1 N1 -173.1(2)
C16 C11 W1 N1 64.9(3)
C12 C11 W1 O2 -156.5(2)
C10 C11 W1 O2 89.4(2)
C16 C11 W1 O2 -32.6(3)
C12 C11 W1 C1 55.9(3)
C10 C11 W1 C1 -58.2(3)
C16 C11 W1 C1 179.7(3)
C10 C11 W1 C12 -114.1(3)
C16 C11 W1 C12 123.9(4)
C12 C11 W1 C2 124.7(5)
C10 C11 W1 C2 10.6(6)
C16 C11 W1 C2 -111.4(5)
C12 C11 W1 C13 37.6(2)
C10 C11 W1 C13 -76.5(2)
C16 C11 W1 C13 161.5(4)
C12 C11 W1 C10 114.1(3)
C16 C11 W1 C10 -122.0(4)
C12 C11 W1 C14 78.6(2)
C10 C11 W1 C14 -35.46(19)
C16 C11 W1 C14 -157.5(4)
C12 C11 W1 C3 154.7(2)
C10 C11 W1 C3 40.6(3)
C16 C11 W1 C3 -81.4(3)
C3 C2 W1 N1 -136.0(3)
C1 C2 W1 N1 96.4(3)
C3 C2 W1 O2 -36.5(2)
C1 C2 W1 O2 -164.1(3)
C3 C2 W1 C1 127.6(4)
C3 C2 W1 C12 143.8(3)
C1 C2 W1 C12 16.2(4)
C3 C2 W1 C11 40.5(6)
C1 C2 W1 C11 -87.1(6)
C3 C2 W1 C13 119.0(2)
C1 C2 W1 C13 -8.7(3)
C3 C2 W1 C10 48.5(3)
C1 C2 W1 C10 -79.2(3)
C3 C2 W1 C14 81.4(3)
C1 C2 W1 C14 -46.3(3)
C1 C2 W1 C3 -127.6(4)
C12 C13 W1 N1 64.9(2)
C14 C13 W1 N1 -179.7(2)
C18 C13 W1 N1 -54.7(3)
C12 C13 W1 O2 -58.8(3)
C14 C13 W1 O2 56.5(3)
C18 C13 W1 O2 -178.5(2)
C12 C13 W1 C1 153.8(2)
C14 C13 W1 C1 -90.9(2)
C18 C13 W1 C1 34.1(3)
C14 C13 W1 C12 115.3(3)
C18 C13 W1 C12 -119.7(4)
C12 C13 W1 C11 -37.9(2)
C14 C13 W1 C11 77.4(2)
C18 C13 W1 C11 -157.6(3)
C12 C13 W1 C2 159.0(2)
C14 C13 W1 C2 -85.7(2)
C18 C13 W1 C2 39.4(3)
C12 C13 W1 C10 -79.5(2)
C14 C13 W1 C10 35.83(19)
C18 C13 W1 C10 160.8(3)
C12 C13 W1 C14 -115.3(3)
C18 C13 W1 C14 125.0(4)
C12 C13 W1 C3 -162.3(2)
C14 C13 W1 C3 -47.0(3)
C18 C13 W1 C3 78.0(3)
C14 C10 W1 N1 -106.6(3)
C11 C10 W1 N1 11.0(3)
C15 C10 W1 N1 130.7(3)
C14 C10 W1 O2 156.9(2)
C11 C10 W1 O2 -85.5(2)
C15 C10 W1 O2 34.3(3)
C14 C10 W1 C1 25.1(3)
C11 C10 W1 C1 142.7(2)
C15 C10 W1 C1 -97.6(3)
C14 C10 W1 C12 -78.9(2)
C11 C10 W1 C12 38.7(2)
C15 C10 W1 C12 158.4(4)
C14 C10 W1 C11 -117.6(3)
C15 C10 W1 C11 119.7(4)
C14 C10 W1 C2 65.9(3)
C11 C10 W1 C2 -176.5(2)
C15 C10 W1 C2 -56.7(4)
C14 C10 W1 C13 -36.98(19)
C11 C10 W1 C13 80.6(2)
C15 C10 W1 C13 -159.6(4)
C11 C10 W1 C14 117.6(3)
C15 C10 W1 C14 -122.6(4)
C14 C10 W1 C3 91.0(2)
C11 C10 W1 C3 -151.4(2)
C15 C10 W1 C3 -31.6(3)
C10 C14 W1 N1 117.6(3)
C13 C14 W1 N1 0.4(3)
C19 C14 W1 N1 -120.0(3)
C10 C14 W1 O2 -25.0(2)
C13 C14 W1 O2 -142.2(2)
C19 C14 W1 O2 97.4(3)
C10 C14 W1 C1 -157.5(2)
C13 C14 W1 C1 85.4(2)
C19 C14 W1 C1 -35.1(3)
C10 C14 W1 C12 79.2(2)
C13 C14 W1 C12 -37.9(2)
C19 C14 W1 C12 -158.4(4)
C10 C14 W1 C11 37.0(2)
C13 C14 W1 C11 -80.2(2)
C19 C14 W1 C11 159.4(4)
C10 C14 W1 C2 -131.7(2)
C13 C14 W1 C2 111.2(2)
C19 C14 W1 C2 -9.3(4)
C10 C14 W1 C13 117.2(3)
C19 C14 W1 C13 -120.4(4)
C13 C14 W1 C10 -117.2(3)
C19 C14 W1 C10 122.4(4)
C10 C14 W1 C3 -97.9(2)
C13 C14 W1 C3 144.9(2)
C19 C14 W1 C3 24.5(3)
C2 C3 W1 N1 47.4(3)
C4 C3 W1 N1 -72.5(3)
C2 C3 W1 O2 140.7(3)
C4 C3 W1 O2 20.9(2)
C2 C3 W1 C1 -32.6(3)
C4 C3 W1 C1 -152.4(3)
C2 C3 W1 C12 -116.6(4)
C4 C3 W1 C12 123.6(4)
C2 C3 W1 C11 -166.6(2)
C4 C3 W1 C11 73.6(3)
C4 C3 W1 C2 -119.8(4)
C2 C3 W1 C13 -83.8(3)
C4 C3 W1 C13 156.3(2)
C2 C3 W1 C10 -143.8(2)
C4 C3 W1 C10 96.4(3)
C2 C3 W1 C14 -109.1(2)
C4 C3 W1 C14 131.0(3)
